data_6000189
loop_
_publ_author_name
'Dong, W. T.'
'Zhang, H. J.'
'Su, Q. A.'
'Lin, Y. H.'
'Wang, S. M.'
'Zhu, C. S.'

_publ_section_title
;
 Crystal growth, structure, and properties of new nonlinear optical
 materials: K(2)Ln(NO3)(5) 2H(2)O (Ln = La, Ce, Pr, Nd, Sm)
;
_journal_name_full 'Journal of Solid State Chemistry'
_journal_page_first 302
_journal_page_last 307
_journal_paper_doi 10.1006/jssc.1999.8451
_journal_volume 148
_journal_year 1999
_chemical_formula_sum 'H4 K2 N5 O17 Pr'
_space_group_name_H-M_alt 'F d d 2'
_cell_angle_alpha 90.000
_cell_angle_beta 90.000
_cell_angle_gamma 90.000
_cell_length_a 21.4110
_cell_length_b 11.2210
_cell_length_c 12.2080
_cell_volume 2933.01
_cod_database_code 6000189

loop_
_atom_site_label
_atom_site_fract_x
_atom_site_fract_y
_atom_site_fract_z
? ? ? ?
